data_1544286
loop_
_publ_author_name
'Roy, Tony'
'Thangaraj, Manikandan'
'Kaicharla, Trinadh'
'Kamath, Rupa V.'
'Gonnade, Rajesh G.'
'Biju, Akkattu T.'

_publ_section_title
;
 The Aryne [2,3] Stevens Rearrangement.
;
_journal_issue 20
_journal_name_full 'Organic letters'
_journal_page_first 5428
_journal_paper_doi 10.1021/acs.orglett.6b02809
_journal_volume 18
_journal_year 2016
_chemical_formula_moiety 'C23 H21 N O'
_chemical_formula_sum 'C23 H21 N O'
_chemical_formula_weight 327.41
_chemical_name_systematic
;
 ?
;
_space_group_crystal_system triclinic
_space_group_IT_number 2
_space_group_name_Hall '-P 1'
_space_group_name_H-M_alt 'P -1'
_symmetry_space_group_name_Hall '-P 1'
_symmetry_space_group_name_H-M 'P -1'
_atom_sites_solution_hydrogens geom
_audit_creation_method SHELXL-2013
_cell_angle_alpha 91.429(2)
_cell_angle_beta 104.805(2)
_cell_angle_gamma 98.033(2)
_cell_formula_units_Z 4
_cell_length_a 10.2062(6)
_cell_length_b 13.2507(8)
_cell_length_c 13.9258(8)
_cell_measurement_reflns_used 9895
_cell_measurement_temperature 150(2)
_cell_measurement_theta_max 30.44
_cell_measurement_theta_min 2.41
_cell_volume 1799.30(18)
_computing_cell_refinement 'SAINT (Bruker, 2016)'
_computing_data_collection 'APEX3 (Bruker, 2016)'
_computing_data_reduction 'SAINT (Bruker, 2016)'
_computing_molecular_graphics 'Bruker SHELXTL'
_computing_publication_material 'Bruker SHELXTL'
_computing_structure_refinement 'SHELXL-2014 (Sheldrick 2014)'
_computing_structure_solution 'SHELXS-97 (Sheldrick 2008)'
_diffrn_ambient_temperature 150(2)
_diffrn_detector 'Photon II CPAD Area Detector'
_diffrn_measured_fraction_theta_full 0.997
_diffrn_measured_fraction_theta_max 0.996
_diffrn_measurement_device '\k-geometry diffractometer'
_diffrn_measurement_device_type 'Bruker D8 VENTURE Kappa Duo PHOTON II CPAD'
_diffrn_measurement_method '\f and \w scans'
_diffrn_radiation_monochromator 'multilayer mirrors'
_diffrn_radiation_type MoK\a
_diffrn_radiation_wavelength 0.71073
_diffrn_reflns_av_R_equivalents 0.0659
_diffrn_reflns_av_unetI/netI 0.0291
_diffrn_reflns_Laue_measured_fraction_full 0.997
_diffrn_reflns_Laue_measured_fraction_max 0.996
_diffrn_reflns_limit_h_max 14
_diffrn_reflns_limit_h_min -14
_diffrn_reflns_limit_k_max 18
_diffrn_reflns_limit_k_min -18
_diffrn_reflns_limit_l_max 19
_diffrn_reflns_limit_l_min -19
_diffrn_reflns_number 126850
_diffrn_reflns_point_group_measured_fraction_full 0.997
_diffrn_reflns_point_group_measured_fraction_max 0.996
_diffrn_reflns_theta_full 25.242
_diffrn_reflns_theta_max 30.548
_diffrn_reflns_theta_min 2.408
_diffrn_source 'I\ms hb micro-focus sealed tube'
_diffrn_source_type 'Incoatech I\mS HB'
_exptl_absorpt_coefficient_mu 0.073
_exptl_absorpt_correction_T_max 0.984
_exptl_absorpt_correction_T_min 0.980
_exptl_absorpt_correction_type multi-scan
_exptl_absorpt_process_details 'SADABS (Bruker, 2016)'
_exptl_crystal_colour Colourless
_exptl_crystal_density_diffrn 1.209
_exptl_crystal_description Block
_exptl_crystal_F_000 696
_exptl_crystal_size_max 0.270
_exptl_crystal_size_mid 0.240
_exptl_crystal_size_min 0.220
_refine_diff_density_max 0.319
_refine_diff_density_min -0.196
_refine_diff_density_rms 0.039
_refine_ls_extinction_method none
_refine_ls_goodness_of_fit_ref 1.041
_refine_ls_hydrogen_treatment constr
_refine_ls_matrix_type full
_refine_ls_number_parameters 469
_refine_ls_number_reflns 10988
_refine_ls_number_restraints 0
_refine_ls_restrained_S_all 1.041
_refine_ls_R_factor_all 0.0684
_refine_ls_R_factor_gt 0.0536
_refine_ls_shift/su_max 0.001
_refine_ls_shift/su_mean 0.000
_refine_ls_structure_factor_coef Fsqd
_refine_ls_weighting_details 'w=1/[\s^2^(Fo^2^)+(0.0481P)^2^+0.6775P] where P=(Fo^2^+2Fc^2^)/3'
_refine_ls_weighting_scheme calc
_refine_ls_wR_factor_gt 0.1215
_refine_ls_wR_factor_ref 0.1288
_reflns_Friedel_coverage 0.000
_reflns_number_gt 8900
_reflns_number_total 10988
_reflns_threshold_expression 'I > 2\s(I)'
_cod_data_source_file ol6b02809_si_002.cif
_cod_data_source_block mo_TONY_16816_0m
_cod_depositor_comments 'Adding full bibliography for 1544286.cif.'
_cod_database_code 1544286
_shelx_space_group_comment
;
The symmetry employed for this shelxl refinement is uniquely defined
by the following loop, which should always be used as a source of
symmetry information in preference to the above space-group names.
They are only intended as comments.
;
_shelx_estimated_absorpt_t_min 0.980
_shelx_estimated_absorpt_t_max 0.984
_shelxl_version_number 2013-3

loop_
_space_group_symop_operation_xyz
'x, y, z'
'-x, -y, -z'

loop_
_atom_site_label
_atom_site_type_symbol
_atom_site_fract_x
_atom_site_fract_y
_atom_site_fract_z
_atom_site_U_iso_or_equiv
_atom_site_adp_type
_atom_site_occupancy
_atom_site_site_symmetry_order
_atom_site_calc_flag
_atom_site_refinement_flags_posn
_atom_site_refinement_flags_adp
_atom_site_refinement_flags_occupancy
_atom_site_disorder_assembly
_atom_site_disorder_group
O1 O 0.14490(11) 0.17209(8) 0.43562(7) 0.0411(2) Uani 1 1 d . . . . .
N1 N 0.24402(11) 0.40970(8) 0.51870(7) 0.0273(2) Uani 1 1 d . . . . .
C1 C 0.36244(12) 0.25538(9) 0.95102(8) 0.0234(2) Uani 1 1 d . . . . .
H1 H 0.4031 0.2953 1.0163 0.028 Uiso 1 1 calc R U . . .
C2 C 0.46959(13) 0.27111(9) 0.89081(8) 0.0250(2) Uani 1 1 d . . . . .
C3 C 0.61509(12) 0.26229(8) 0.94064(8) 0.0240(2) Uani 1 1 d . . . . .
C4 C 0.71256(14) 0.28284(10) 0.88644(10) 0.0309(3) Uani 1 1 d . . . . .
H4 H 0.6848 0.3003 0.8193 0.037 Uiso 1 1 calc R U . . .
C5 C 0.84885(14) 0.27784(11) 0.92991(11) 0.0372(3) Uani 1 1 d . . . . .
H5 H 0.9147 0.2922 0.8927 0.045 Uiso 1 1 calc R U . . .
C6 C 0.88989(14) 0.25194(10) 1.02759(11) 0.0359(3) Uani 1 1 d . . . . .
H6 H 0.9837 0.2482 1.0573 0.043 Uiso 1 1 calc R U . . .
C7 C 0.79443(13) 0.23147(10) 1.08203(10) 0.0318(3) Uani 1 1 d . . . . .
H7 H 0.8228 0.2138 1.1491 0.038 Uiso 1 1 calc R U . . .
C8 C 0.65735(13) 0.23672(9) 1.03903(9) 0.0269(2) Uani 1 1 d . . . . .
H8 H 0.5921 0.2228 1.0767 0.032 Uiso 1 1 calc R U . . .
C9 C 0.23111(13) 0.29753(10) 0.90072(10) 0.0305(3) Uani 1 1 d . . . . .
H9A H 0.1995 0.2710 0.8303 0.037 Uiso 1 1 calc R U . . .
H9B H 0.1586 0.2728 0.9338 0.037 Uiso 1 1 calc R U . . .
C10 C 0.25122(15) 0.41155(11) 0.90496(11) 0.0381(3) Uani 1 1 d . . . . .
H10 H 0.2972 0.4446 0.8604 0.046 Uiso 1 1 calc R U . . .
C11 C 0.21022(18) 0.46892(12) 0.96547(12) 0.0458(4) Uani 1 1 d . . . . .
H11A H 0.1639 0.4385 1.0111 0.055 Uiso 1 1 calc R U . . .
H11B H 0.2267 0.5411 0.9639 0.055 Uiso 1 1 calc R U . . .
C12 C 0.31160(12) 0.07505(9) 0.88857(8) 0.0241(2) Uani 1 1 d . . . . .
C13 C 0.42072(13) 0.03288(9) 0.87071(9) 0.0268(2) Uani 1 1 d . . . . .
H13 H 0.5092 0.0492 0.9155 0.032 Uiso 1 1 calc R U . . .
C14 C 0.40094(15) -0.03316(10) 0.78736(10) 0.0338(3) Uani 1 1 d . . . . .
H14 H 0.4760 -0.0614 0.7748 0.041 Uiso 1 1 calc R U . . .
C15 C 0.27211(16) -0.05764(11) 0.72300(10) 0.0400(3) Uani 1 1 d . . . . .
H15 H 0.2587 -0.1022 0.6657 0.048 Uiso 1 1 calc R U . . .
C16 C 0.16239(16) -0.01753(12) 0.74171(10) 0.0414(3) Uani 1 1 d . . . . .
H16 H 0.0736 -0.0354 0.6977 0.050 Uiso 1 1 calc R U . . .
C17 C 0.18157(14) 0.04879(11) 0.82459(10) 0.0344(3) Uani 1 1 d . . . . .
H17 H 0.1060 0.0761 0.8375 0.041 Uiso 1 1 calc R U . . .
C18 C 0.28228(11) 0.12324(9) 1.05314(8) 0.0221(2) Uani 1 1 d . . . . .
C19 C 0.23780(13) 0.02111(9) 1.06671(9) 0.0290(2) Uani 1 1 d . . . . .
H19 H 0.2372 -0.0306 1.0181 0.035 Uiso 1 1 calc R U . . .
C20 C 0.19468(16) -0.00508(11) 1.15034(11) 0.0380(3) Uani 1 1 d . . . . .
H20 H 0.1661 -0.0749 1.1587 0.046 Uiso 1 1 calc R U . . .
C21 C 0.19233(16) 0.06854(11) 1.22235(11) 0.0381(3) Uani 1 1 d . . . . .
H21 H 0.1640 0.0496 1.2801 0.046 Uiso 1 1 calc R U . . .
C22 C 0.23198(14) 0.16961(10) 1.20821(9) 0.0321(3) Uani 1 1 d . . . . .
H22 H 0.2294 0.2210 1.2562 0.039 Uiso 1 1 calc R U . . .
C23 C 0.27567(12) 0.19740(9) 1.12469(9) 0.0262(2) Uani 1 1 d . . . . .
H23 H 0.3014 0.2676 1.1159 0.031 Uiso 1 1 calc R U . . .
O1' O 0.43674(11) 0.29445(8) 0.80518(7) 0.0371(2) Uani 1 1 d . . . . .
N1' N 0.33758(10) 0.14802(7) 0.97256(7) 0.02292(19) Uani 1 1 d . . . . .
C1' C 0.27841(13) 0.30956(10) 0.54931(9) 0.0301(3) Uani 1 1 d . . . . .
H1' H 0.2989 0.3112 0.6235 0.036 Uiso 1 1 calc R U . . .
C2' C 0.15166(13) 0.22852(9) 0.50717(9) 0.0280(2) Uani 1 1 d . . . . .
C3' C 0.03907(12) 0.21948(9) 0.55825(8) 0.0258(2) Uani 1 1 d . . . . .
C4' C -0.05916(13) 0.13193(10) 0.53609(9) 0.0300(2) Uani 1 1 d . . . . .
H4' H -0.0532 0.0806 0.4892 0.036 Uiso 1 1 calc R U . . .
C5' C -0.16490(15) 0.11920(12) 0.58174(11) 0.0395(3) Uani 1 1 d . . . . .
H5' H -0.2310 0.0591 0.5666 0.047 Uiso 1 1 calc R U . . .
C6' C -0.17468(15) 0.19417(13) 0.64964(11) 0.0415(3) Uani 1 1 d . . . . .
H6' H -0.2476 0.1855 0.6810 0.050 Uiso 1 1 calc R U . . .
C7' C -0.07855(16) 0.28158(12) 0.67186(10) 0.0377(3) Uani 1 1 d . . . . .
H7' H -0.0861 0.3331 0.7180 0.045 Uiso 1 1 calc R U . . .
C8' C 0.02861(14) 0.29434(10) 0.62722(9) 0.0314(3) Uani 1 1 d . . . . .
H8' H 0.0952 0.3541 0.6435 0.038 Uiso 1 1 calc R U . . .
C9' C 0.40380(15) 0.28211(12) 0.52012(14) 0.0464(4) Uani 1 1 d . . . . .
H9'1 H 0.3846 0.2877 0.4472 0.056 Uiso 1 1 calc R U . A 1
H9'2 H 0.4798 0.3377 0.5505 0.056 Uiso 1 1 calc R U . A 1
C10' C 0.4604(6) 0.1861(5) 0.5402(4) 0.0490(13) Uani 0.4 1 d . . P B 1
H10' H 0.5132 0.1630 0.4993 0.059 Uiso 0.4 1 calc R U P B 1
C11' C 0.4399(6) 0.1349(5) 0.6103(4) 0.0594(12) Uani 0.4 1 d . . P B 1
H11C H 0.3873 0.1577 0.6514 0.071 Uiso 0.4 1 calc R U P B 1
H11D H 0.4770 0.0732 0.6225 0.071 Uiso 0.4 1 calc R U P B 1
C10" C 0.4430(3) 0.1892(3) 0.5793(3) 0.0397(6) Uani 0.6 1 d . . P B 2
H10" H 0.4580 0.1927 0.6496 0.048 Uiso 0.6 1 calc R U P B 2
C11" C 0.4559(3) 0.1037(2) 0.5320(2) 0.0499(6) Uani 0.6 1 d . . P B 2
H11E H 0.4408 0.1001 0.4617 0.060 Uiso 0.6 1 calc R U P B 2
H11F H 0.4800 0.0465 0.5686 0.060 Uiso 0.6 1 calc R U P B 2
C12' C 0.18875(13) 0.42081(9) 0.41448(8) 0.0268(2) Uani 1 1 d . . . . .
C13' C 0.04788(13) 0.41007(11) 0.37569(10) 0.0336(3) Uani 1 1 d . . . . .
H13' H -0.0113 0.3929 0.4174 0.040 Uiso 1 1 calc R U . . .
C14' C -0.00665(15) 0.42436(12) 0.27589(11) 0.0394(3) Uani 1 1 d . . . . .
H14' H -0.1032 0.4167 0.2493 0.047 Uiso 1 1 calc R U . . .
C15' C 0.07892(16) 0.44973(11) 0.21509(10) 0.0387(3) Uani 1 1 d . . . . .
H15' H 0.0413 0.4600 0.1469 0.046 Uiso 1 1 calc R U . . .
C16' C 0.21951(16) 0.46018(11) 0.25340(10) 0.0368(3) Uani 1 1 d . . . . .
H16' H 0.2783 0.4772 0.2113 0.044 Uiso 1 1 calc R U . . .
C17' C 0.27480(14) 0.44590(10) 0.35293(9) 0.0318(3) Uani 1 1 d . . . . .
H17' H 0.3714 0.4532 0.3791 0.038 Uiso 1 1 calc R U . . .
C18' C 0.29966(11) 0.49858(9) 0.58020(8) 0.0239(2) Uani 1 1 d . . . . .
C19' C 0.27355(13) 0.59395(10) 0.54505(9) 0.0306(3) Uani 1 1 d . . . . .
H19' H 0.2212 0.5978 0.4786 0.037 Uiso 1 1 calc R U . . .
C20' C 0.32284(16) 0.68226(10) 0.60573(10) 0.0367(3) Uani 1 1 d . . . . .
H20' H 0.3041 0.7460 0.5802 0.044 Uiso 1 1 calc R U . . .
C21' C 0.39912(15) 0.67972(11) 0.70315(10) 0.0362(3) Uani 1 1 d . . . . .
H21' H 0.4323 0.7407 0.7447 0.043 Uiso 1 1 calc R U . . .
C22' C 0.42555(14) 0.58630(10) 0.73811(9) 0.0333(3) Uani 1 1 d . . . . .
H22' H 0.4776 0.5833 0.8048 0.040 Uiso 1 1 calc R U . . .
C23' C 0.37822(13) 0.49647(10) 0.67841(9) 0.0288(2) Uani 1 1 d . . . . .
H23' H 0.3992 0.4333 0.7043 0.035 Uiso 1 1 calc R U . . .

loop_
_atom_site_aniso_label
_atom_site_aniso_U_11
_atom_site_aniso_U_22
_atom_site_aniso_U_33
_atom_site_aniso_U_23
_atom_site_aniso_U_13
_atom_site_aniso_U_12
O1 0.0396(5) 0.0446(6) 0.0373(5) -0.0151(4) 0.0137(4) -0.0034(4)
N1 0.0299(5) 0.0272(5) 0.0209(4) 0.0011(4) 0.0026(4) -0.0016(4)
C1 0.0272(5) 0.0225(5) 0.0207(5) -0.0002(4) 0.0059(4) 0.0059(4)
C2 0.0317(6) 0.0227(5) 0.0218(5) 0.0008(4) 0.0079(4) 0.0067(4)
C3 0.0285(6) 0.0195(5) 0.0240(5) -0.0010(4) 0.0076(4) 0.0025(4)
C4 0.0362(7) 0.0310(6) 0.0283(6) 0.0002(5) 0.0139(5) 0.0044(5)
C5 0.0321(7) 0.0413(7) 0.0411(7) -0.0031(6) 0.0173(6) 0.0019(5)
C6 0.0267(6) 0.0339(7) 0.0438(7) -0.0068(6) 0.0052(5) 0.0029(5)
C7 0.0316(6) 0.0290(6) 0.0310(6) 0.0005(5) 0.0026(5) 0.0021(5)
C8 0.0291(6) 0.0253(5) 0.0255(5) 0.0017(4) 0.0072(4) 0.0012(4)
C9 0.0307(6) 0.0319(6) 0.0302(6) 0.0029(5) 0.0061(5) 0.0125(5)
C10 0.0424(8) 0.0332(7) 0.0474(8) 0.0149(6) 0.0209(6) 0.0161(6)
C11 0.0562(10) 0.0333(7) 0.0482(9) -0.0006(6) 0.0117(7) 0.0122(7)
C12 0.0281(6) 0.0227(5) 0.0206(5) -0.0029(4) 0.0043(4) 0.0051(4)
C13 0.0279(6) 0.0246(5) 0.0274(5) -0.0024(4) 0.0055(4) 0.0066(4)
C14 0.0397(7) 0.0315(6) 0.0326(6) -0.0051(5) 0.0112(5) 0.0114(5)
C15 0.0516(8) 0.0388(7) 0.0270(6) -0.0108(5) 0.0040(6) 0.0123(6)
C16 0.0392(7) 0.0454(8) 0.0314(7) -0.0125(6) -0.0064(6) 0.0107(6)
C17 0.0295(6) 0.0379(7) 0.0320(6) -0.0100(5) -0.0002(5) 0.0104(5)
C18 0.0188(5) 0.0245(5) 0.0218(5) -0.0009(4) 0.0028(4) 0.0046(4)
C19 0.0301(6) 0.0248(5) 0.0326(6) -0.0040(5) 0.0105(5) 0.0026(4)
C20 0.0462(8) 0.0280(6) 0.0441(8) 0.0027(5) 0.0216(6) 0.0014(6)
C21 0.0454(8) 0.0384(7) 0.0354(7) 0.0030(6) 0.0211(6) 0.0033(6)
C22 0.0360(7) 0.0340(6) 0.0276(6) -0.0053(5) 0.0121(5) 0.0038(5)
C23 0.0273(6) 0.0247(5) 0.0261(5) -0.0025(4) 0.0071(4) 0.0027(4)
O1' 0.0455(6) 0.0466(6) 0.0239(4) 0.0100(4) 0.0110(4) 0.0183(4)
N1' 0.0267(5) 0.0208(4) 0.0209(4) -0.0030(3) 0.0061(4) 0.0036(4)
C1' 0.0287(6) 0.0284(6) 0.0290(6) 0.0013(5) 0.0027(5) -0.0011(5)
C2' 0.0299(6) 0.0267(6) 0.0253(5) -0.0008(4) 0.0049(4) 0.0016(4)
C3' 0.0293(6) 0.0244(5) 0.0219(5) 0.0024(4) 0.0043(4) 0.0027(4)
C4' 0.0317(6) 0.0265(6) 0.0280(6) 0.0021(5) 0.0028(5) 0.0012(5)
C5' 0.0349(7) 0.0417(7) 0.0373(7) 0.0078(6) 0.0064(6) -0.0052(6)
C6' 0.0357(7) 0.0575(9) 0.0342(7) 0.0115(6) 0.0141(6) 0.0065(6)
C7' 0.0468(8) 0.0424(7) 0.0277(6) 0.0031(5) 0.0137(6) 0.0122(6)
C8' 0.0391(7) 0.0288(6) 0.0255(6) 0.0004(5) 0.0089(5) 0.0016(5)
C9' 0.0267(7) 0.0388(8) 0.0704(11) 0.0023(7) 0.0073(7) 0.0044(6)
C10' 0.043(3) 0.066(3) 0.046(3) 0.004(3) 0.022(2) 0.018(2)
C11' 0.070(3) 0.058(3) 0.061(3) 0.011(3) 0.025(2) 0.027(3)
C10" 0.0327(14) 0.0506(18) 0.0401(18) 0.0087(16) 0.0115(13) 0.0162(12)
C11" 0.0439(14) 0.0384(14) 0.0664(19) 0.0055(13) 0.0116(13) 0.0073(11)
C12' 0.0288(6) 0.0276(6) 0.0211(5) -0.0016(4) 0.0034(4) 0.0006(4)
C13' 0.0282(6) 0.0391(7) 0.0309(6) 0.0022(5) 0.0058(5) 0.0003(5)
C14' 0.0333(7) 0.0430(8) 0.0345(7) -0.0008(6) -0.0032(5) 0.0037(6)
C15' 0.0509(8) 0.0397(7) 0.0214(6) -0.0024(5) 0.0007(5) 0.0099(6)
C16' 0.0469(8) 0.0404(7) 0.0257(6) 0.0003(5) 0.0139(6) 0.0077(6)
C17' 0.0299(6) 0.0373(7) 0.0278(6) 0.0005(5) 0.0081(5) 0.0026(5)
C18' 0.0207(5) 0.0289(5) 0.0218(5) -0.0003(4) 0.0071(4) -0.0001(4)
C19' 0.0338(6) 0.0323(6) 0.0247(6) 0.0010(5) 0.0058(5) 0.0053(5)
C20' 0.0470(8) 0.0287(6) 0.0346(7) 0.0004(5) 0.0101(6) 0.0077(6)
C21' 0.0427(7) 0.0314(6) 0.0319(6) -0.0073(5) 0.0090(6) 0.0003(5)
C22' 0.0344(7) 0.0362(7) 0.0241(6) -0.0032(5) 0.0027(5) -0.0020(5)
C23' 0.0286(6) 0.0302(6) 0.0245(5) 0.0021(4) 0.0041(4) -0.0010(5)

loop_
_atom_type_symbol
_atom_type_description
_atom_type_scat_dispersion_real
_atom_type_scat_dispersion_imag
_atom_type_scat_source
C C 0.0033 0.0016 'International Tables Vol C Tables 4.2.6.8 and 6.1.1.4'
H H 0.0000 0.0000 'International Tables Vol C Tables 4.2.6.8 and 6.1.1.4'
N N 0.0061 0.0033 'International Tables Vol C Tables 4.2.6.8 and 6.1.1.4'
O O 0.0106 0.0060 'International Tables Vol C Tables 4.2.6.8 and 6.1.1.4'

loop_
_geom_angle_atom_site_label_1
_geom_angle_atom_site_label_2
_geom_angle_atom_site_label_3
_geom_angle
C18' N1 C12' 117.75(10)
C18' N1 C1' 121.58(10)
C12' N1 C1' 117.81(10)
N1' C1 C9 113.21(10)
N1' C1 C2 110.07(9)
C9 C1 C2 112.10(10)
N1' C1 H1 107.0
C9 C1 H1 107.0
C2 C1 H1 107.0
O1' C2 C3 120.83(11)
O1' C2 C1 120.09(11)
C3 C2 C1 119.01(10)
C8 C3 C4 119.13(11)
C8 C3 C2 122.66(11)
C4 C3 C2 118.19(11)
C5 C4 C3 120.36(12)
C5 C4 H4 119.8
C3 C4 H4 119.8
C4 C5 C6 120.13(12)
C4 C5 H5 119.9
C6 C5 H5 119.9
C7 C6 C5 120.06(13)
C7 C6 H6 120.0
C5 C6 H6 120.0
C6 C7 C8 120.17(12)
C6 C7 H7 119.9
C8 C7 H7 119.9
C7 C8 C3 120.14(11)
C7 C8 H8 119.9
C3 C8 H8 119.9
C10 C9 C1 112.53(11)
C10 C9 H9A 109.1
C1 C9 H9A 109.1
C10 C9 H9B 109.1
C1 C9 H9B 109.1
H9A C9 H9B 107.8
C11 C10 C9 124.68(14)
C11 C10 H10 117.7
C9 C10 H10 117.7
C10 C11 H11A 120.0
C10 C11 H11B 120.0
H11A C11 H11B 120.0
C13 C12 C17 119.80(11)
C13 C12 N1' 118.62(10)
C17 C12 N1' 121.55(11)
C12 C13 C14 120.17(11)
C12 C13 H13 119.9
C14 C13 H13 119.9
C15 C14 C13 119.85(12)
C15 C14 H14 120.1
C13 C14 H14 120.1
C14 C15 C16 120.17(12)
C14 C15 H15 119.9
C16 C15 H15 119.9
C15 C16 C17 120.26(13)
C15 C16 H16 119.9
C17 C16 H16 119.9
C16 C17 C12 119.72(12)
C16 C17 H17 120.1
C12 C17 H17 120.1
C19 C18 C23 117.74(11)
C19 C18 N1' 119.94(10)
C23 C18 N1' 122.24(10)
C20 C19 C18 120.50(11)
C20 C19 H19 119.7
C18 C19 H19 119.7
C19 C20 C21 121.36(12)
C19 C20 H20 119.3
C21 C20 H20 119.3
C22 C21 C20 118.58(12)
C22 C21 H21 120.7
C20 C21 H21 120.7
C21 C22 C23 120.87(12)
C21 C22 H22 119.6
C23 C22 H22 119.6
C22 C23 C18 120.87(11)
C22 C23 H23 119.6
C18 C23 H23 119.6
C18 N1' C12 119.80(9)
C18 N1' C1 118.52(9)
C12 N1' C1 115.68(9)
N1 C1' C9' 113.79(11)
N1 C1' C2' 108.62(10)
C9' C1' C2' 111.49(11)
N1 C1' H1' 107.6
C9' C1' H1' 107.6
C2' C1' H1' 107.6
O1 C2' C3' 120.99(11)
O1 C2' C1' 120.79(12)
C3' C2' C1' 118.20(10)
C4' C3' C8' 119.02(12)
C4' C3' C2' 118.10(11)
C8' C3' C2' 122.88(11)
C5' C4' C3' 120.55(12)
C5' C4' H4' 119.7
C3' C4' H4' 119.7
C4' C5' C6' 119.94(13)
C4' C5' H5' 120.0
C6' C5' H5' 120.0
C7' C6' C5' 120.13(13)
C7' C6' H6' 119.9
C5' C6' H6' 119.9
C6' C7' C8' 120.24(13)
C6' C7' H7' 119.9
C8' C7' H7' 119.9
C7' C8' C3' 120.11(12)
C7' C8' H8' 119.9
C3' C8' H8' 119.9
C10' C9' C1' 125.5(3)
C1' C9' C10" 105.63(18)
C10' C9' H9'1 106.0
C1' C9' H9'1 106.0
C10' C9' H9'2 106.0
C1' C9' H9'2 106.0
H9'1 C9' H9'2 106.3
C11' C10' C9' 120.8(5)
C11' C10' H10' 119.6
C9' C10' H10' 119.6
C10' C11' H11C 120.0
C10' C11' H11D 120.0
H11C C11' H11D 120.0
C11" C10" C9' 120.1(3)
C11" C10" H10" 119.9
C9' C10" H10" 119.9
C10" C11" H11E 120.0
C10" C11" H11F 120.0
H11E C11" H11F 120.0
C13' C12' C17' 119.70(11)
C13' C12' N1 119.44(11)
C17' C12' N1 120.82(11)
C12' C13' C14' 119.99(13)
C12' C13' H13' 120.0
C14' C13' H13' 120.0
C15' C14' C13' 120.21(13)
C15' C14' H14' 119.9
C13' C14' H14' 119.9
C14' C15' C16' 119.99(12)
C14' C15' H15' 120.0
C16' C15' H15' 120.0
C15' C16' C17' 120.16(13)
C15' C16' H16' 119.9
C17' C16' H16' 119.9
C16' C17' C12' 119.95(12)
C16' C17' H17' 120.0
C12' C17' H17' 120.0
N1 C18' C23' 122.42(11)
N1 C18' C19' 119.91(10)
C23' C18' C19' 117.64(11)
C20' C19' C18' 120.90(12)
C20' C19' H19' 119.5
C18' C19' H19' 119.5
C19' C20' C21' 121.27(13)
C19' C20' H20' 119.4
C21' C20' H20' 119.4
C22' C21' C20' 118.15(12)
C22' C21' H21' 120.9
C20' C21' H21' 120.9
C21' C22' C23' 121.74(12)
C21' C22' H22' 119.1
C23' C22' H22' 119.1
C22' C23' C18' 120.29(12)
C22' C23' H23' 119.9
C18' C23' H23' 119.9

loop_
_geom_bond_atom_site_label_1
_geom_bond_atom_site_label_2
_geom_bond_distance
O1 C2' 1.2124(15)
N1 C18' 1.3990(15)
N1 C12' 1.4358(15)
N1 C1' 1.4654(16)
C1 N1' 1.4620(15)
C1 C9 1.5324(16)
C1 C2 1.5349(16)
C1 H1 1.0000
C2 O1' 1.2138(14)
C2 C3 1.4921(17)
C3 C8 1.3929(16)
C3 C4 1.3970(17)
C4 C5 1.380(2)
C4 H4 0.9500
C5 C6 1.384(2)
C5 H5 0.9500
C6 C7 1.3824(19)
C6 H6 0.9500
C7 C8 1.3863(18)
C7 H7 0.9500
C8 H8 0.9500
C9 C10 1.4937(19)
C9 H9A 0.9900
C9 H9B 0.9900
C10 C11 1.304(2)
C10 H10 0.9500
C11 H11A 0.9500
C11 H11B 0.9500
C12 C13 1.3866(16)
C12 C17 1.3883(17)
C12 N1' 1.4445(14)
C13 C14 1.3906(17)
C13 H13 0.9500
C14 C15 1.379(2)
C14 H14 0.9500
C15 C16 1.383(2)
C15 H15 0.9500
C16 C17 1.3887(18)
C16 H16 0.9500
C17 H17 0.9500
C18 C19 1.3992(17)
C18 C23 1.4025(15)
C18 N1' 1.4056(14)
C19 C20 1.3821(18)
C19 H19 0.9500
C20 C21 1.388(2)
C20 H20 0.9500
C21 C22 1.378(2)
C21 H21 0.9500
C22 C23 1.3884(17)
C22 H22 0.9500
C23 H23 0.9500
C1' C9' 1.524(2)
C1' C2' 1.5373(17)
C1' H1' 1.0000
C2' C3' 1.4915(17)
C3' C4' 1.3947(17)
C3' C8' 1.3973(17)
C4' C5' 1.3793(19)
C4' H4' 0.9500
C5' C6' 1.386(2)
C5' H5' 0.9500
C6' C7' 1.382(2)
C6' H6' 0.9500
C7' C8' 1.3828(19)
C7' H7' 0.9500
C8' H8' 0.9500
C9' C10' 1.474(6)
C9' C10" 1.541(4)
C9' H9'1 0.9900
C9' H9'2 0.9900
C10' C11' 1.246(7)
C10' H10' 0.9500
C11' H11C 0.9500
C11' H11D 0.9500
C10" C11" 1.335(5)
C10" H10" 0.9500
C11" H11E 0.9500
C11" H11F 0.9500
C12' C13' 1.3861(18)
C12' C17' 1.3907(17)
C13' C14' 1.3872(19)
C13' H13' 0.9500
C14' C15' 1.379(2)
C14' H14' 0.9500
C15' C16' 1.383(2)
C15' H15' 0.9500
C16' C17' 1.3852(18)
C16' H16' 0.9500
C17' H17' 0.9500
C18' C23' 1.4006(16)
C18' C19' 1.4021(18)
C19' C20' 1.3803(18)
C19' H19' 0.9500
C20' C21' 1.385(2)
C20' H20' 0.9500
C21' C22' 1.378(2)
C21' H21' 0.9500
C22' C23' 1.3878(17)
C22' H22' 0.9500
C23' H23' 0.9500

loop_
_geom_torsion_atom_site_label_1
_geom_torsion_atom_site_label_2
_geom_torsion_atom_site_label_3
_geom_torsion_atom_site_label_4
_geom_torsion
N1' C1 C2 O1' 112.82(12)
C9 C1 C2 O1' -14.14(16)
N1' C1 C2 C3 -70.15(13)
C9 C1 C2 C3 162.90(10)
O1' C2 C3 C8 179.34(11)
C1 C2 C3 C8 2.33(16)
O1' C2 C3 C4 0.77(17)
C1 C2 C3 C4 -176.24(10)
C8 C3 C4 C5 -0.01(18)
C2 C3 C4 C5 178.62(12)
C3 C4 C5 C6 0.3(2)
C4 C5 C6 C7 -0.3(2)
C5 C6 C7 C8 0.1(2)
C6 C7 C8 C3 0.23(19)
C4 C3 C8 C7 -0.25(18)
C2 C3 C8 C7 -178.81(11)
N1' C1 C9 C10 163.85(10)
C2 C1 C9 C10 -70.90(13)
C1 C9 C10 C11 -103.34(17)
C17 C12 C13 C14 1.91(19)
N1' C12 C13 C14 -176.36(11)
C12 C13 C14 C15 -0.7(2)
C13 C14 C15 C16 -0.7(2)
C14 C15 C16 C17 0.9(2)
C15 C16 C17 C12 0.2(2)
C13 C12 C17 C16 -1.6(2)
N1' C12 C17 C16 176.57(13)
C23 C18 C19 C20 -2.74(18)
N1' C18 C19 C20 174.20(12)
C18 C19 C20 C21 0.9(2)
C19 C20 C21 C22 1.1(2)
C20 C21 C22 C23 -1.1(2)
C21 C22 C23 C18 -0.8(2)
C19 C18 C23 C22 2.73(17)
N1' C18 C23 C22 -174.14(11)
C19 C18 N1' C12 18.66(16)
C23 C18 N1' C12 -164.54(10)
C19 C18 N1' C1 170.26(10)
C23 C18 N1' C1 -12.95(16)
C13 C12 N1' C18 -113.62(12)
C17 C12 N1' C18 68.15(15)
C13 C12 N1' C1 94.01(13)
C17 C12 N1' C1 -84.22(14)
C9 C1 N1' C18 -75.45(12)
C2 C1 N1' C18 158.22(10)
C9 C1 N1' C12 77.29(12)
C2 C1 N1' C12 -49.04(13)
C18' N1 C1' C9' -89.39(14)
C12' N1 C1' C9' 71.03(15)
C18' N1 C1' C2' 145.79(11)
C12' N1 C1' C2' -53.79(14)
N1 C1' C2' O1 103.94(14)
C9' C1' C2' O1 -22.23(18)
N1 C1' C2' C3' -77.60(13)
C9' C1' C2' C3' 156.23(12)
O1 C2' C3' C4' 13.61(18)
C1' C2' C3' C4' -164.84(11)
O1 C2' C3' C8' -166.73(13)
C1' C2' C3' C8' 14.81(18)
C8' C3' C4' C5' -0.19(19)
C2' C3' C4' C5' 179.48(12)
C3' C4' C5' C6' 0.5(2)
C4' C5' C6' C7' -0.1(2)
C5' C6' C7' C8' -0.6(2)
C6' C7' C8' C3' 0.9(2)
C4' C3' C8' C7' -0.53(19)
C2' C3' C8' C7' 179.81(12)
N1 C1' C9' C10' -179.2(3)
C2' C1' C9' C10' -56.0(3)
N1 C1' C9' C10" 166.81(17)
C2' C1' C9' C10" -69.92(19)
C1' C9' C10' C11' -24.5(7)
C10" C9' C10' C11' 11.2(5)
C10' C9' C10" C11" -24.5(6)
C1' C9' C10" C11" 125.9(3)
C18' N1 C12' C13' -103.27(14)
C1' N1 C12' C13' 95.55(14)
C18' N1 C12' C17' 74.32(15)
C1' N1 C12' C17' -86.87(14)
C17' C12' C13' C14' 0.0(2)
N1 C12' C13' C14' 177.61(12)
C12' C13' C14' C15' -0.3(2)
C13' C14' C15' C16' 0.5(2)
C14' C15' C16' C17' -0.4(2)
C15' C16' C17' C12' 0.1(2)
C13' C12' C17' C16' 0.1(2)
N1 C12' C17' C16' -177.48(12)
C12' N1 C18' C23' -167.98(11)
C1' N1 C18' C23' -7.54(17)
C12' N1 C18' C19' 14.18(16)
C1' N1 C18' C19' 174.61(11)
N1 C18' C19' C20' 177.41(12)
C23' C18' C19' C20' -0.53(19)
C18' C19' C20' C21' -0.2(2)
C19' C20' C21' C22' 0.4(2)
C20' C21' C22' C23' 0.2(2)
C21' C22' C23' C18' -0.9(2)
N1 C18' C23' C22' -176.81(11)
C19' C18' C23' C22' 1.08(18)
